data_4331093
loop_
_publ_author_name
'Ashley M. McDaniel'
'Anthony K. Rapp\'e'
'Matthew P. Shores'

_publ_section_title
;
 Structural and Electronic Comparison of 1st Row Transition Metal
 Complexes of a Tripodal Iminopyridine Ligand
;
_journal_name_full 'Inorganic Chemistry'
_journal_page_first 12493
_journal_page_last 12502
_journal_paper_doi 10.1021/ic301909u
_journal_volume 51
_journal_year 2012
_chemical_formula_sum 'C34 H39 Cl2 N9 Ni O14'
_chemical_formula_weight 927.35
_space_group_IT_number 2
_symmetry_cell_setting triclinic
_symmetry_space_group_name_Hall '-P 1'
_symmetry_space_group_name_H-M 'P -1'
_atom_sites_solution_hydrogens geom
_atom_sites_solution_primary direct
_atom_sites_solution_secondary difmap
_audit_creation_method 'Bruker SHELXTL'
_audit_update_record
;
2011-08-17 # Formatted by publCIF
;
_cell_angle_alpha 73.345(3)
_cell_angle_beta 86.927(3)
_cell_angle_gamma 73.045(3)
_cell_formula_units_Z 2
_cell_length_a 12.3690(8)
_cell_length_b 12.7685(8)
_cell_length_c 13.9210(9)
_cell_measurement_reflns_used 9500
_cell_measurement_temperature 120(2)
_cell_measurement_theta_max 40.73
_cell_measurement_theta_min 3.45
_cell_volume 2013.7(2)
_computing_cell_refinement 'Bruker SAINT'
_computing_data_collection 'Bruker APEX2'
_computing_data_reduction 'Bruker SAINT'
_computing_molecular_graphics 'Bruker SHELXTL'
_computing_publication_material 'Bruker SHELXTL'
_computing_structure_refinement 'SHELXL-97 (Sheldrick, 1997)'
_computing_structure_solution 'SHELXS-97 (Sheldrick, 1990)'
_diffrn_ambient_temperature 120(2)
_diffrn_measured_fraction_theta_full 0.960
_diffrn_measured_fraction_theta_max 0.960
_diffrn_measurement_device_type 'Bruker APEX-II CCD'
_diffrn_measurement_method '\f and \w scans'
_diffrn_radiation_monochromator graphite
_diffrn_radiation_source 'fine-focus sealed tube'
_diffrn_radiation_type MoK\a
_diffrn_radiation_wavelength 0.71073
_diffrn_reflns_av_R_equivalents 0.0232
_diffrn_reflns_av_sigmaI/netI 0.0251
_diffrn_reflns_limit_h_max 22
_diffrn_reflns_limit_h_min -22
_diffrn_reflns_limit_k_max 22
_diffrn_reflns_limit_k_min -23
_diffrn_reflns_limit_l_max 24
_diffrn_reflns_limit_l_min -25
_diffrn_reflns_number 86925
_diffrn_reflns_theta_full 41.13
_diffrn_reflns_theta_max 41.13
_diffrn_reflns_theta_min 2.82
_diffrn_standards_number 0
_exptl_absorpt_coefficient_mu 0.693
_exptl_absorpt_correction_T_max 0.7481
_exptl_absorpt_correction_T_min 0.6880
_exptl_absorpt_correction_type multi-scan
_exptl_absorpt_process_details 'SADABS (Sheldrick, 1997)'
_exptl_crystal_colour orange
_exptl_crystal_density_diffrn 1.529
_exptl_crystal_description plate
_exptl_crystal_F_000 960
_exptl_crystal_size_max 0.663
_exptl_crystal_size_mid 0.435
_exptl_crystal_size_min 0.289
_refine_diff_density_max 1.105
_refine_diff_density_min -0.770
_refine_diff_density_rms 0.082
_refine_ls_extinction_method none
_refine_ls_goodness_of_fit_ref 1.034
_refine_ls_hydrogen_treatment constr
_refine_ls_matrix_type full
_refine_ls_number_parameters 541
_refine_ls_number_reflns 25693
_refine_ls_number_restraints 0
_refine_ls_restrained_S_all 1.034
_refine_ls_R_factor_all 0.0491
_refine_ls_R_factor_gt 0.0370
_refine_ls_shift/su_max 0.001
_refine_ls_shift/su_mean 0.000
_refine_ls_structure_factor_coef Fsqd
_refine_ls_weighting_details 'calc w=1/[\s^2^(Fo^2^)+(0.0571P)^2^+0.5854P] where P=(Fo^2^+2Fc^2^)/3'
_refine_ls_weighting_scheme calc
_refine_ls_wR_factor_gt 0.1024
_refine_ls_wR_factor_ref 0.1100
_reflns_number_gt 21086
_reflns_number_total 25693
_reflns_threshold_expression >2sigma(I)
_cod_data_source_file ic301909u_si_002_5.cif
_cod_data_source_block msn284
_cod_database_code 4331093

loop_
_symmetry_equiv_pos_as_xyz
'x, y, z'
'-x, -y, -z'

loop_
_atom_site_label
_atom_site_type_symbol
_atom_site_fract_x
_atom_site_fract_y
_atom_site_fract_z
_atom_site_U_iso_or_equiv
_atom_site_adp_type
_atom_site_occupancy
_atom_site_symmetry_multiplicity
_atom_site_calc_flag
_atom_site_refinement_flags
Ni1 Ni 0.215398(8) 0.677509(8) 0.198053(7) 0.01165(2) Uani 1 1 d .
N1 N 0.19072(7) 0.58369(8) 0.00485(6) 0.02217(14) Uani 1 1 d .
O1 O -0.02633(8) 0.56578(7) 0.64829(6) 0.02711(15) Uani 1 1 d .
C1 C 0.07756(9) 0.65615(10) -0.02634(8) 0.02535(17) Uani 1 1 d .
H1A H 0.0240 0.6137 0.0009 0.030 Uiso 1 1 calc R
H1B H 0.0702 0.6775 -0.0989 0.030 Uiso 1 1 calc R
N2 N 0.06314(6) 0.73413(6) 0.11704(5) 0.01610(11) Uani 1 1 d .
O2 O 0.14777(7) 0.58614(8) 0.62220(5) 0.02728(15) Uani 1 1 d .
C2 C 0.04814(8) 0.76462(9) 0.00813(7) 0.02191(15) Uani 1 1 d .
H2A H 0.0967 0.8112 -0.0238 0.026 Uiso 1 1 calc R
H2B H -0.0296 0.8088 -0.0115 0.026 Uiso 1 1 calc R
N3 N 0.09853(5) 0.67262(6) 0.31523(5) 0.01288(9) Uani 1 1 d .
C3 C -0.02455(7) 0.74273(8) 0.17010(6) 0.01701(12) Uani 1 1 d .
H3A H -0.0966 0.7719 0.1400 0.020 Uiso 1 1 calc R
O3 O 0.09434(7) 1.21165(6) 0.24332(7) 0.02823(15) Uani 1 1 d .
N4 N 0.31536(6) 0.70673(6) 0.07235(5) 0.01577(11) Uani 1 1 d .
C4 C -0.00946(6) 0.70578(7) 0.27944(6) 0.01444(11) Uani 1 1 d .
O4 O 0.09404(7) 1.05339(6) 0.36724(6) 0.02509(14) Uani 1 1 d .
N5 N 0.21358(6) 0.84828(6) 0.18092(5) 0.01394(10) Uani 1 1 d .
C5 C -0.10122(7) 0.70250(8) 0.34087(7) 0.01863(13) Uani 1 1 d .
H5A H -0.1743 0.7259 0.3136 0.022 Uiso 1 1 calc R
O5 O 0.68247(6) 0.61451(7) 0.46338(6) 0.02638(14) Uani 1 1 d .
O6 O 0.53963(6) 0.77391(7) 0.40310(6) 0.02188(12) Uani 1 1 d .
N6 N 0.24490(6) 0.50371(6) 0.21519(5) 0.01596(11) Uani 1 1 d .
C6 C -0.08132(7) 0.66360(8) 0.44373(7) 0.01828(13) Uani 1 1 d .
H6A H -0.1409 0.6594 0.4870 0.022 Uiso 1 1 calc R
N7 N 0.36334(6) 0.60727(6) 0.29082(5) 0.01418(10) Uani 1 1 d .
C7 C 0.02891(7) 0.63102(7) 0.48133(6) 0.01498(11) Uani 1 1 d .
C8 C 0.11706(6) 0.63614(7) 0.41463(6) 0.01406(11) Uani 1 1 d .
H8A H 0.1908 0.6135 0.4402 0.017 Uiso 1 1 calc R
C9 C 0.04629(8) 0.59018(7) 0.59245(6) 0.01834(13) Uani 1 1 d .
C10 C 0.16600(12) 0.55262(15) 0.73011(8) 0.0390(3) Uani 1 1 d .
H10A H 0.2410 0.5518 0.7454 0.059 Uiso 1 1 calc R
H10B H 0.1572 0.4777 0.7585 0.059 Uiso 1 1 calc R
H10C H 0.1118 0.6061 0.7579 0.059 Uiso 1 1 calc R
C11 C 0.28366(9) 0.61391(9) -0.05184(7) 0.02249(15) Uani 1 1 d .
H11A H 0.2548 0.6852 -0.1038 0.027 Uiso 1 1 calc R
H11B H 0.3203 0.5554 -0.0842 0.027 Uiso 1 1 calc R
C12 C 0.37098(8) 0.62686(8) 0.01505(7) 0.02008(14) Uani 1 1 d .
H12A H 0.4083 0.5530 0.0608 0.024 Uiso 1 1 calc R
H12B H 0.4279 0.6548 -0.0263 0.024 Uiso 1 1 calc R
C13 C 0.32443(7) 0.80782(8) 0.04285(6) 0.01745(13) Uani 1 1 d .
H13A H 0.3657 0.8296 -0.0133 0.021 Uiso 1 1 calc R
C14 C 0.26873(7) 0.88943(7) 0.09880(6) 0.01572(12) Uani 1 1 d .
C15 C 0.27482(8) 1.00096(8) 0.06926(7) 0.02031(14) Uani 1 1 d .
H15A H 0.3124 1.0270 0.0118 0.024 Uiso 1 1 calc R
C16 C 0.22347(8) 1.07286(7) 0.12747(7) 0.02005(14) Uani 1 1 d .
H16A H 0.2259 1.1481 0.1094 0.024 Uiso 1 1 calc R
C17 C 0.16861(7) 1.03069(7) 0.21299(7) 0.01653(12) Uani 1 1 d .
C18 C 0.16451(7) 0.91776(7) 0.23704(6) 0.01518(11) Uani 1 1 d .
H18A H 0.1266 0.8900 0.2937 0.018 Uiso 1 1 calc R
C19 C 0.11428(8) 1.10914(7) 0.27462(7) 0.01966(14) Uani 1 1 d .
C20 C 0.03909(14) 1.12660(11) 0.42879(10) 0.0380(3) Uani 1 1 d .
H20A H 0.0273 1.0805 0.4940 0.057 Uiso 1 1 calc R
H20B H -0.0325 1.1753 0.3979 0.057 Uiso 1 1 calc R
H20C H 0.0860 1.1725 0.4352 0.057 Uiso 1 1 calc R
C21 C 0.20592(9) 0.46577(9) 0.05989(8) 0.02340(16) Uani 1 1 d .
H21A H 0.2838 0.4223 0.0553 0.028 Uiso 1 1 calc R
H21B H 0.1578 0.4353 0.0296 0.028 Uiso 1 1 calc R
C22 C 0.17763(8) 0.45109(8) 0.17061(7) 0.02050(14) Uani 1 1 d .
H22A H 0.0977 0.4869 0.1763 0.025 Uiso 1 1 calc R
H22B H 0.1942 0.3705 0.2061 0.025 Uiso 1 1 calc R
C23 C 0.33302(8) 0.43965(7) 0.26794(7) 0.01863(13) Uani 1 1 d .
H23A H 0.3517 0.3607 0.2817 0.022 Uiso 1 1 calc R
C24 C 0.40484(7) 0.49313(7) 0.30681(6) 0.01647(12) Uani 1 1 d .
C25 C 0.50843(8) 0.43038(8) 0.35542(7) 0.02124(15) Uani 1 1 d .
H25A H 0.5356 0.3522 0.3639 0.025 Uiso 1 1 calc R
C26 C 0.57074(7) 0.48673(8) 0.39106(7) 0.02055(14) Uani 1 1 d .
H26A H 0.6405 0.4469 0.4238 0.025 Uiso 1 1 calc R
C27 C 0.52722(7) 0.60353(8) 0.37707(6) 0.01660(12) Uani 1 1 d .
C28 C 0.42362(6) 0.66103(7) 0.32523(6) 0.01505(11) Uani 1 1 d .
H28A H 0.3956 0.7396 0.3143 0.018 Uiso 1 1 calc R
C29 C 0.59247(7) 0.66294(8) 0.41848(6) 0.01865(13) Uani 1 1 d .
C30 C 0.60277(9) 0.83685(11) 0.43675(9) 0.02846(19) Uani 1 1 d .
H30A H 0.5589 0.9154 0.4230 0.043 Uiso 1 1 calc R
H30B H 0.6724 0.8319 0.4019 0.043 Uiso 1 1 calc R
H30C H 0.6189 0.8050 0.5076 0.043 Uiso 1 1 calc R
Cl2 Cl 0.638036(17) 0.738305(18) 0.115923(15) 0.01762(3) Uani 1 1 d .
O11 O 0.59586(8) 0.64276(7) 0.12247(8) 0.03121(17) Uani 1 1 d .
O12 O 0.74433(8) 0.72513(9) 0.06578(7) 0.03288(18) Uani 1 1 d .
O13 O 0.55785(8) 0.84295(8) 0.06082(7) 0.03281(17) Uani 1 1 d .
O14 O 0.65574(8) 0.74500(8) 0.21535(6) 0.03041(16) Uani 1 1 d .
Cl1 Cl 0.82268(3) 0.04777(3) 0.23106(2) 0.03103(5) Uani 1 1 d .
O7 O 0.82500(19) 0.00501(16) 0.14737(13) 0.0826(6) Uani 1 1 d .
O8 O 0.89564(10) 0.12017(12) 0.21696(10) 0.0507(3) Uani 1 1 d .
O9 O 0.85640(14) -0.04240(10) 0.32195(10) 0.0588(4) Uani 1 1 d .
O10 O 0.70958(11) 0.11959(13) 0.23897(14) 0.0641(4) Uani 1 1 d .
N8 N 0.26792(10) 0.77504(10) 0.48292(10) 0.0358(2) Uani 1 1 d .
C31 C 0.29009(10) 0.84984(10) 0.49857(9) 0.02785(18) Uani 1 1 d .
C32 C 0.32072(13) 0.94402(13) 0.51689(12) 0.0390(3) Uani 1 1 d .
H32A H 0.3901 0.9151 0.5561 0.059 Uiso 1 1 calc R
H32B H 0.2619 0.9834 0.5526 0.059 Uiso 1 1 calc R
H32C H 0.3304 0.9959 0.4540 0.059 Uiso 1 1 calc R
N9 N 0.41077(16) 0.14627(12) 0.30512(11) 0.0526(4) Uani 1 1 d .
C33 C 0.45426(12) 0.09301(10) 0.25283(9) 0.0323(2) Uani 1 1 d .
C34 C 0.50977(11) 0.02254(12) 0.18865(10) 0.0318(2) Uani 1 1 d .
H34A H 0.5899 0.0106 0.1921 0.048 Uiso 1 1 calc R
H34B H 0.4821 0.0603 0.1207 0.048 Uiso 1 1 calc R
H34C H 0.4939 -0.0498 0.2108 0.048 Uiso 1 1 calc R

loop_
_atom_site_aniso_label
_atom_site_aniso_U_11
_atom_site_aniso_U_22
_atom_site_aniso_U_33
_atom_site_aniso_U_23
_atom_site_aniso_U_13
_atom_site_aniso_U_12
Ni1 0.01149(4) 0.01211(4) 0.01217(4) -0.00381(3) -0.00034(3) -0.00417(3)
N1 0.0227(3) 0.0269(4) 0.0210(3) -0.0097(3) 0.0021(3) -0.0107(3)
O1 0.0348(4) 0.0296(4) 0.0198(3) -0.0079(3) 0.0102(3) -0.0142(3)
C1 0.0249(4) 0.0363(5) 0.0197(4) -0.0127(3) -0.0036(3) -0.0106(4)
N2 0.0155(3) 0.0187(3) 0.0141(2) -0.0043(2) -0.00249(19) -0.0047(2)
O2 0.0213(3) 0.0417(4) 0.0149(3) -0.0077(3) -0.0010(2) -0.0031(3)
C2 0.0213(4) 0.0289(4) 0.0140(3) -0.0044(3) -0.0041(3) -0.0058(3)
N3 0.0117(2) 0.0134(2) 0.0142(2) -0.00433(19) -0.00021(18) -0.00416(19)
C3 0.0134(3) 0.0204(3) 0.0171(3) -0.0054(2) -0.0029(2) -0.0040(2)
O3 0.0316(4) 0.0131(3) 0.0401(4) -0.0078(3) 0.0017(3) -0.0064(2)
N4 0.0159(3) 0.0183(3) 0.0155(2) -0.0070(2) 0.0019(2) -0.0066(2)
C4 0.0118(3) 0.0157(3) 0.0165(3) -0.0055(2) -0.0008(2) -0.0037(2)
O4 0.0348(4) 0.0162(3) 0.0230(3) -0.0087(2) 0.0000(3) -0.0022(3)
N5 0.0145(2) 0.0131(2) 0.0148(2) -0.00329(19) -0.00035(19) -0.00523(19)
C5 0.0120(3) 0.0238(4) 0.0213(3) -0.0087(3) 0.0010(2) -0.0048(3)
O5 0.0169(3) 0.0317(4) 0.0287(3) -0.0048(3) -0.0083(2) -0.0062(3)
O6 0.0166(3) 0.0271(3) 0.0248(3) -0.0117(3) -0.0026(2) -0.0058(2)
N6 0.0183(3) 0.0153(3) 0.0168(3) -0.0060(2) 0.0019(2) -0.0074(2)
C6 0.0149(3) 0.0216(3) 0.0204(3) -0.0090(3) 0.0044(2) -0.0062(3)
N7 0.0128(2) 0.0140(2) 0.0153(2) -0.00382(19) -0.00066(19) -0.00343(19)
C7 0.0160(3) 0.0146(3) 0.0152(3) -0.0057(2) 0.0023(2) -0.0045(2)
C8 0.0136(3) 0.0147(3) 0.0139(3) -0.0042(2) -0.0002(2) -0.0039(2)
C9 0.0226(3) 0.0154(3) 0.0160(3) -0.0059(2) 0.0033(3) -0.0030(3)
C10 0.0339(6) 0.0591(8) 0.0168(4) -0.0109(5) -0.0029(4) -0.0017(5)
C11 0.0272(4) 0.0275(4) 0.0178(3) -0.0112(3) 0.0044(3) -0.0114(3)
C12 0.0203(3) 0.0229(4) 0.0205(3) -0.0111(3) 0.0056(3) -0.0076(3)
C13 0.0181(3) 0.0201(3) 0.0165(3) -0.0058(2) 0.0034(2) -0.0090(3)
C14 0.0161(3) 0.0156(3) 0.0166(3) -0.0035(2) 0.0004(2) -0.0072(2)
C15 0.0228(4) 0.0175(3) 0.0218(3) -0.0030(3) 0.0024(3) -0.0106(3)
C16 0.0209(3) 0.0145(3) 0.0252(4) -0.0031(3) -0.0009(3) -0.0081(3)
C17 0.0162(3) 0.0126(3) 0.0210(3) -0.0046(2) -0.0028(2) -0.0041(2)
C18 0.0163(3) 0.0128(3) 0.0167(3) -0.0041(2) -0.0008(2) -0.0043(2)
C19 0.0191(3) 0.0138(3) 0.0268(4) -0.0072(3) -0.0028(3) -0.0038(3)
C20 0.0539(8) 0.0259(5) 0.0338(6) -0.0170(4) 0.0073(5) -0.0036(5)
C21 0.0284(4) 0.0260(4) 0.0246(4) -0.0150(3) 0.0045(3) -0.0141(3)
C22 0.0243(4) 0.0212(3) 0.0229(4) -0.0105(3) 0.0036(3) -0.0133(3)
C23 0.0214(3) 0.0130(3) 0.0214(3) -0.0046(2) 0.0000(3) -0.0050(3)
C24 0.0163(3) 0.0137(3) 0.0175(3) -0.0028(2) -0.0005(2) -0.0029(2)
C25 0.0196(3) 0.0162(3) 0.0230(4) -0.0019(3) -0.0036(3) -0.0005(3)
C26 0.0156(3) 0.0214(3) 0.0199(3) -0.0017(3) -0.0032(2) -0.0016(3)
C27 0.0129(3) 0.0210(3) 0.0147(3) -0.0035(2) -0.0010(2) -0.0044(2)
C28 0.0128(3) 0.0168(3) 0.0156(3) -0.0046(2) -0.0011(2) -0.0041(2)
C29 0.0138(3) 0.0262(4) 0.0163(3) -0.0053(3) -0.0004(2) -0.0068(3)
C30 0.0240(4) 0.0332(5) 0.0342(5) -0.0166(4) -0.0042(4) -0.0094(4)
Cl2 0.01829(8) 0.01859(8) 0.01669(7) -0.00483(6) 0.00026(6) -0.00651(6)
O11 0.0308(4) 0.0257(3) 0.0433(5) -0.0120(3) 0.0001(3) -0.0151(3)
O12 0.0271(4) 0.0410(5) 0.0374(4) -0.0189(4) 0.0134(3) -0.0147(3)
O13 0.0309(4) 0.0254(4) 0.0353(4) -0.0003(3) -0.0115(3) -0.0038(3)
O14 0.0374(4) 0.0394(4) 0.0177(3) -0.0088(3) -0.0013(3) -0.0148(4)
Cl1 0.03191(12) 0.03367(13) 0.02712(11) -0.00335(9) -0.00087(9) -0.01371(10)
O7 0.1232(16) 0.0757(11) 0.0564(9) -0.0367(8) -0.0204(9) -0.0181(11)
O8 0.0404(6) 0.0605(7) 0.0502(6) 0.0019(5) -0.0099(5) -0.0284(5)
O9 0.0901(11) 0.0313(5) 0.0399(6) 0.0030(4) 0.0079(6) -0.0088(6)
O10 0.0308(5) 0.0626(8) 0.0889(11) -0.0091(8) 0.0031(6) -0.0105(5)
N8 0.0355(5) 0.0297(5) 0.0425(6) -0.0106(4) -0.0023(4) -0.0090(4)
C31 0.0245(4) 0.0288(5) 0.0290(5) -0.0079(4) -0.0001(3) -0.0060(4)
C32 0.0410(7) 0.0397(7) 0.0458(7) -0.0206(6) 0.0036(5) -0.0178(5)
N9 0.0780(11) 0.0310(6) 0.0419(7) -0.0154(5) 0.0043(7) -0.0011(6)
C33 0.0421(6) 0.0234(4) 0.0290(5) -0.0064(4) -0.0006(4) -0.0067(4)
C34 0.0309(5) 0.0375(6) 0.0304(5) -0.0155(4) 0.0005(4) -0.0091(4)

loop_
_atom_type_symbol
_atom_type_description
_atom_type_scat_dispersion_real
_atom_type_scat_dispersion_imag
_atom_type_scat_source
C C 0.0033 0.0016 'International Tables Vol C Tables 4.2.6.8 and 6.1.1.4'
H H 0.0000 0.0000 'International Tables Vol C Tables 4.2.6.8 and 6.1.1.4'
N N 0.0061 0.0033 'International Tables Vol C Tables 4.2.6.8 and 6.1.1.4'
O O 0.0106 0.0060 'International Tables Vol C Tables 4.2.6.8 and 6.1.1.4'
Cl Cl 0.1484 0.1585 'International Tables Vol C Tables 4.2.6.8 and 6.1.1.4'
Ni Ni 0.3393 1.1124 'International Tables Vol C Tables 4.2.6.8 and 6.1.1.4'

loop_
_geom_angle_atom_site_label_1
_geom_angle_atom_site_label_2
_geom_angle_atom_site_label_3
_geom_angle
N2 Ni1 N6 97.22(3)
N2 Ni1 N4 95.42(3)
N6 Ni1 N4 95.71(3)
N2 Ni1 N7 174.07(3)
N6 Ni1 N7 78.83(3)
N4 Ni1 N7 89.41(3)
N2 Ni1 N5 90.57(3)
N6 Ni1 N5 170.95(3)
N4 Ni1 N5 78.91(3)
N7 Ni1 N5 93.75(3)
N2 Ni1 N3 78.89(3)
N6 Ni1 N3 91.28(3)
N4 Ni1 N3 171.51(3)
N7 Ni1 N3 96.68(3)
N5 Ni1 N3 94.74(3)
C21 N1 C11 118.39(9)
C21 N1 C1 118.56(8)
C11 N1 C1 118.13(9)
N1 C1 C2 112.49(8)
N1 C1 H1A 109.1
C2 C1 H1A 109.1
N1 C1 H1B 109.1
C2 C1 H1B 109.1
H1A C1 H1B 107.8
C3 N2 C2 118.53(7)
C3 N2 Ni1 114.77(6)
C2 N2 Ni1 126.70(6)
C9 O2 C10 114.62(9)
N2 C2 C1 109.85(8)
N2 C2 H2A 109.7
C1 C2 H2A 109.7
N2 C2 H2B 109.7
C1 C2 H2B 109.7
H2A C2 H2B 108.2
C8 N3 C4 118.16(7)
C8 N3 Ni1 129.89(5)
C4 N3 Ni1 111.81(5)
N2 C3 C4 118.57(7)
N2 C3 H3A 120.7
C4 C3 H3A 120.7
C13 N4 C12 118.16(7)
C13 N4 Ni1 114.03(6)
C12 N4 Ni1 127.78(6)
N3 C4 C5 123.16(7)
N3 C4 C3 115.81(7)
C5 C4 C3 121.00(7)
C19 O4 C20 114.32(8)
C18 N5 C14 118.47(7)
C18 N5 Ni1 129.44(5)
C14 N5 Ni1 112.06(5)
C6 C5 C4 118.38(8)
C6 C5 H5A 120.8
C4 C5 H5A 120.8
C29 O6 C30 114.88(8)
C23 N6 C22 118.62(8)
C23 N6 Ni1 114.52(6)
C22 N6 Ni1 126.83(6)
C5 C6 C7 118.96(7)
C5 C6 H6A 120.5
C7 C6 H6A 120.5
C28 N7 C24 118.44(7)
C28 N7 Ni1 128.89(6)
C24 N7 Ni1 112.31(5)
C6 C7 C8 119.33(7)
C6 C7 C9 117.12(7)
C8 C7 C9 123.54(7)
N3 C8 C7 122.00(7)
N3 C8 H8A 119.0
C7 C8 H8A 119.0
O1 C9 O2 124.50(9)
O1 C9 C7 122.61(9)
O2 C9 C7 112.88(7)
O2 C10 H10A 109.5
O2 C10 H10B 109.5
H10A C10 H10B 109.5
O2 C10 H10C 109.5
H10A C10 H10C 109.5
H10B C10 H10C 109.5
N1 C11 C12 111.85(7)
N1 C11 H11A 109.2
C12 C11 H11A 109.2
N1 C11 H11B 109.2
C12 C11 H11B 109.2
H11A C11 H11B 107.9
N4 C12 C11 110.22(7)
N4 C12 H12A 109.6
C11 C12 H12A 109.6
N4 C12 H12B 109.6
C11 C12 H12B 109.6
H12A C12 H12B 108.1
N4 C13 C14 119.04(7)
N4 C13 H13A 120.5
C14 C13 H13A 120.5
N5 C14 C15 122.79(8)
N5 C14 C13 115.80(7)
C15 C14 C13 121.40(8)
C14 C15 C16 118.55(8)
C14 C15 H15A 120.7
C16 C15 H15A 120.7
C17 C16 C15 119.06(8)
C17 C16 H16A 120.5
C15 C16 H16A 120.5
C16 C17 C18 119.07(8)
C16 C17 C19 118.24(7)
C18 C17 C19 122.68(8)
N5 C18 C17 122.04(7)
N5 C18 H18A 119.0
C17 C18 H18A 119.0
O3 C19 O4 124.63(9)
O3 C19 C17 122.73(9)
O4 C19 C17 112.61(7)
O4 C20 H20A 109.5
O4 C20 H20B 109.5
H20A C20 H20B 109.5
O4 C20 H20C 109.5
H20A C20 H20C 109.5
H20B C20 H20C 109.5
N1 C21 C22 112.22(8)
N1 C21 H21A 109.2
C22 C21 H21A 109.2
N1 C21 H21B 109.2
C22 C21 H21B 109.2
H21A C21 H21B 107.9
N6 C22 C21 109.40(7)
N6 C22 H22A 109.8
C21 C22 H22A 109.8
N6 C22 H22B 109.8
C21 C22 H22B 109.8
H22A C22 H22B 108.2
N6 C23 C24 118.60(7)
N6 C23 H23A 120.7
C24 C23 H23A 120.7
N7 C24 C25 122.65(8)
N7 C24 C23 115.33(7)
C25 C24 C23 122.02(8)
C24 C25 C26 118.64(8)
C24 C25 H25A 120.7
C26 C25 H25A 120.7
C25 C26 C27 118.96(8)
C25 C26 H26A 120.5
C27 C26 H26A 120.5
C26 C27 C28 118.93(8)
C26 C27 C29 118.78(8)
C28 C27 C29 122.29(8)
N7 C28 C27 122.34(8)
N7 C28 H28A 118.8
C27 C28 H28A 118.8
O5 C29 O6 123.98(9)
O5 C29 C27 123.17(9)
O6 C29 C27 112.82(7)
O6 C30 H30A 109.5
O6 C30 H30B 109.5
H30A C30 H30B 109.5
O6 C30 H30C 109.5
H30A C30 H30C 109.5
H30B C30 H30C 109.5
O11 Cl2 O13 110.11(6)
O11 Cl2 O14 109.78(6)
O13 Cl2 O14 108.95(6)
O11 Cl2 O12 110.30(6)
O13 Cl2 O12 109.06(6)
O14 Cl2 O12 108.62(6)
O7 Cl1 O9 111.65(10)
O7 Cl1 O8 110.70(11)
O9 Cl1 O8 109.01(9)
O7 Cl1 O10 109.16(12)
O9 Cl1 O10 110.18(9)
O8 Cl1 O10 105.97(9)
N8 C31 C32 178.54(14)
C31 C32 H32A 109.5
C31 C32 H32B 109.5
H32A C32 H32B 109.5
C31 C32 H32C 109.5
H32A C32 H32C 109.5
H32B C32 H32C 109.5
N9 C33 C34 178.44(15)
C33 C34 H34A 109.5
C33 C34 H34B 109.5
H34A C34 H34B 109.5
C33 C34 H34C 109.5
H34A C34 H34C 109.5
H34B C34 H34C 109.5

loop_
_geom_bond_atom_site_label_1
_geom_bond_atom_site_label_2
_geom_bond_distance
Ni1 N2 2.0755(7)
Ni1 N6 2.0853(7)
Ni1 N4 2.0960(7)
Ni1 N7 2.1101(7)
Ni1 N5 2.1179(7)
Ni1 N3 2.1203(7)
N1 C21 1.4418(14)
N1 C11 1.4422(13)
N1 C1 1.4434(14)
O1 C9 1.2073(11)
C1 C2 1.5327(15)
C1 H1A 0.9700
C1 H1B 0.9700
N2 C3 1.2749(11)
N2 C2 1.4610(11)
O2 C9 1.3250(12)
O2 C10 1.4499(13)
C2 H2A 0.9700
C2 H2B 0.9700
N3 C8 1.3366(10)
N3 C4 1.3537(10)
C3 C4 1.4634(11)
C3 H3A 0.9300
O3 C19 1.2083(11)
N4 C13 1.2739(11)
N4 C12 1.4656(11)
C4 C5 1.3871(11)
O4 C19 1.3322(13)
O4 C20 1.4479(13)
N5 C18 1.3410(10)
N5 C14 1.3525(11)
C5 C6 1.3844(13)
C5 H5A 0.9300
O5 C29 1.2098(11)
O6 C29 1.3348(12)
O6 C30 1.4478(12)
N6 C23 1.2720(12)
N6 C22 1.4660(11)
C6 C7 1.3882(12)
C6 H6A 0.9300
N7 C28 1.3350(10)
N7 C24 1.3517(11)
C7 C8 1.3976(11)
C7 C9 1.4896(12)
C8 H8A 0.9300
C10 H10A 0.9600
C10 H10B 0.9600
C10 H10C 0.9600
C11 C12 1.5365(13)
C11 H11A 0.9700
C11 H11B 0.9700
C12 H12A 0.9700
C12 H12B 0.9700
C13 C14 1.4684(12)
C13 H13A 0.9300
C14 C15 1.3878(12)
C15 C16 1.3908(14)
C15 H15A 0.9300
C16 C17 1.3880(13)
C16 H16A 0.9300
C17 C18 1.3993(11)
C17 C19 1.4931(12)
C18 H18A 0.9300
C20 H20A 0.9600
C20 H20B 0.9600
C20 H20C 0.9600
C21 C22 1.5324(13)
C21 H21A 0.9700
C21 H21B 0.9700
C22 H22A 0.9700
C22 H22B 0.9700
C23 C24 1.4714(12)
C23 H23A 0.9300
C24 C25 1.3875(12)
C25 C26 1.3881(14)
C25 H25A 0.9300
C26 C27 1.3887(13)
C26 H26A 0.9300
C27 C28 1.3958(11)
C27 C29 1.4889(12)
C28 H28A 0.9300
C30 H30A 0.9600
C30 H30B 0.9600
C30 H30C 0.9600
Cl2 O11 1.4391(8)
Cl2 O13 1.4417(9)
Cl2 O14 1.4430(8)
Cl2 O12 1.4437(8)
Cl1 O7 1.4170(15)
Cl1 O9 1.4290(12)
Cl1 O8 1.4390(12)
Cl1 O10 1.4503(14)
N8 C31 1.1460(16)
C31 C32 1.4514(18)
C32 H32A 0.9600
C32 H32B 0.9600
C32 H32C 0.9600
N9 C33 1.1446(18)
C33 C34 1.4540(17)
C34 H34A 0.9600
C34 H34B 0.9600
C34 H34C 0.9600
